data_2011716
loop_
_publ_author_name
'Matthews, Jennifer L.'
'McArthur, Duncan R.'
'Muir, Kenneth W.'
'White, David N.J.'

_publ_section_title
;
 3,3-Diphenyl-6-(<i>p</i>-toluenesulfonyl)-6-aza-3-silabicyclo[3.1.0]hexane
;
_journal_issue 1
_journal_name_full 'Acta Crystallographica Section C'
_journal_page_first 120
_journal_page_last 122
_journal_paper_doi 10.1107/S0108270100015638
_journal_volume 57
_journal_year 2001
_chemical_formula_moiety 'C23 H23 N1 O2 S1 Si1'
_chemical_formula_sum 'C23 H23 N O2 S Si'
_chemical_formula_weight 405.57
_chemical_melting_point 370
_space_group_IT_number 14
_symmetry_cell_setting monoclinic
_symmetry_space_group_name_Hall '-P 2ybc'
_symmetry_space_group_name_H-M 'P 1 21/c 1'
_audit_creation_method 'WinGX routine CIF_UPDATE'
_cell_angle_alpha 90
_cell_angle_beta 96.4400(10)
_cell_angle_gamma 90
_cell_formula_units_Z 4
_cell_length_a 9.29550(10)
_cell_length_b 8.60760(10)
_cell_length_c 26.5354(3)
_cell_measurement_reflns_used 39587
_cell_measurement_temperature 100(2)
_cell_measurement_theta_max 35
_cell_measurement_theta_min 1
_cell_volume 2109.75(4)
_computing_cell_refinement 'SCALEPACK and DENZO'
_computing_data_collection 'SCALEPACK and DENZO (Otwinowski & Minor, 1997)'
_computing_data_reduction 'SCALEPACK and DENZO'
_computing_molecular_graphics 'ORTEP-3 (Farrugia, 1997)'
_computing_publication_material 'WinGX (Farrugia, 1999)'
_computing_structure_refinement 'SHELXL97 (Sheldrick, 1997)'
_computing_structure_solution 'SHELXS97 (Sheldrick, 1997)'
_diffrn_measured_fraction_theta_full .951
_diffrn_measured_fraction_theta_max .951
_diffrn_measurement_device '95mm CCD camera on \k-goniostat'
_diffrn_measurement_device_type KappaCCD
_diffrn_measurement_method '\f scans and \w scans with \k offsets'
_diffrn_radiation_type MoK\a
_diffrn_radiation_wavelength .71073
_diffrn_reflns_av_R_equivalents .039
_diffrn_reflns_limit_h_max 14
_diffrn_reflns_limit_h_min -14
_diffrn_reflns_limit_k_max 11
_diffrn_reflns_limit_k_min -13
_diffrn_reflns_limit_l_max 40
_diffrn_reflns_limit_l_min -40
_diffrn_reflns_number 26689
_diffrn_reflns_theta_full 34.94
_diffrn_reflns_theta_max 34.94
_diffrn_reflns_theta_min 3.09
_diffrn_standards_decay_% negligible
_exptl_absorpt_coefficient_mu .229
_exptl_absorpt_correction_type none
_exptl_crystal_colour colourless
_exptl_crystal_density_diffrn 1.277
_exptl_crystal_density_method 'not measured'
_exptl_crystal_description block
_exptl_crystal_F_000 856
_exptl_crystal_size_max .3
_exptl_crystal_size_mid .2
_exptl_crystal_size_min .2
_refine_diff_density_max .47
_refine_diff_density_min -.45
_refine_ls_extinction_method none
_refine_ls_goodness_of_fit_ref 1.04
_refine_ls_hydrogen_treatment mixed
_refine_ls_matrix_type full
_refine_ls_number_parameters 334
_refine_ls_number_reflns 8784
_refine_ls_number_restraints 0
_refine_ls_restrained_S_all 1.04
_refine_ls_R_factor_gt .041
_refine_ls_shift/su_max .001
_refine_ls_structure_factor_coef Fsqd
_refine_ls_weighting_details 'calc w = 1/[\s^2^(Fo^2^)+(0.0566P)^2^+0.7900P] where P = (Fo^2^+2Fc^2^)/3'
_refine_ls_weighting_scheme calc
_refine_ls_wR_factor_ref .116
_reflns_number_gt 7613
_reflns_number_total 8784
_reflns_threshold_expression I>2\s(I)
_cod_data_source_file gg1028.cif
_cod_data_source_block I
_cod_original_sg_symbol_H-M 'P 21/c'
_cod_database_code 2011716
_cod_database_fobs_code 2011716

loop_
_symmetry_equiv_pos_as_xyz
'x, y, z'
'-x, y+1/2, -z+1/2'
'-x, -y, -z'
'x, -y-1/2, z-1/2'

loop_
_atom_site_label
_atom_site_fract_x
_atom_site_fract_y
_atom_site_fract_z
_atom_site_U_iso_or_equiv
_atom_site_adp_type
_atom_site_calc_flag
_atom_site_refinement_flags
_atom_site_occupancy
_atom_site_disorder_assembly
_atom_site_disorder_group
_atom_site_type_symbol
S1 -.17835(3) .72377(3) .468274(9) .01617(6) Uani d . 1 . . S
Si1 .12849(3) .73784(3) .339713(9) .01329(6) Uani d . 1 . . Si
O1 -.08123(9) .74901(9) .51374(3) .02183(15) Uani d . 1 . . O
O2 -.27101(9) .58909(9) .46584(3) .02511(16) Uani d . 1 . . O
N1 -.07549(9) .72718(9) .42104(3) .01459(13) Uani d . 1 . . N
C1 .17628(10) .65441(11) .40578(4) .01660(15) Uani d . 1 . . C
C2 .03313(10) .59885(11) .42143(3) .01590(15) Uani d . 1 . . C
C3 -.09409(10) .60350(11) .38147(3) .01649(15) Uani d . 1 . . C
C4 -.06377(10) .66007(12) .32962(3) .01671(16) Uani d . 1 . . C
C11 .24623(10) .65632(11) .29318(4) .01629(15) Uani d . 1 . . C
C12 .39053(11) .61592(15) .30814(4) .0241(2) Uani d . 1 . . C
C13 .47786(13) .55497(19) .27360(5) .0327(3) Uani d . 1 . . C
C14 .42237(13) .53479(17) .22310(5) .0299(2) Uani d . 1 . . C
C15 .27992(12) .57465(17) .20743(4) .0278(2) Uani d . 1 . . C
C16 .19275(11) .63426(14) .24231(4) .02286(19) Uani d . 1 . . C
C21 .13592(10) .95457(11) .33727(3) .01501(15) Uani d . 1 . . C
C22 .06531(11) 1.04575(11) .37085(4) .01830(16) Uani d . 1 . . C
C23 .06796(13) 1.20713(12) .36832(4) .02196(19) Uani d . 1 . . C
C24 .14396(13) 1.28043(12) .33273(4) .02280(19) Uani d . 1 . . C
C25 .21691(12) 1.19286(12) .29971(4) .02075(18) Uani d . 1 . . C
C26 .21116(10) 1.03123(12) .30164(4) .01755(16) Uani d . 1 . . C
C31 -.28420(10) .89115(11) .45552(3) .01601(15) Uani d . 1 . . C
C32 -.21949(10) 1.03607(12) .46449(4) .01798(16) Uani d . 1 . . C
C33 -.30174(11) 1.16967(12) .45460(4) .01966(17) Uani d . 1 . . C
C34 -.44848(11) 1.15999(13) .43590(4) .02177(18) Uani d . 1 . . C
C35 -.51108(12) 1.01351(15) .42755(4) .0254(2) Uani d . 1 . . C
C36 -.43020(11) .87854(13) .43712(4) .02209(18) Uani d . 1 . . C
C37 -.53640(14) 1.30571(16) .42543(5) .0327(3) Uani d . 1 . . C
H37A -.5365 1.3349 .3897 .049 Uiso calc R 1 . . H
H37B -.4939 1.3899 .4471 .049 Uiso calc R 1 . . H
H37C -.636 1.2871 .4327 .049 Uiso calc R 1 . . H
H1A .2408(17) .5665(19) .4061(6) .025(4) Uiso d . 1 . . H
H1B .2211(19) .728(2) .4305(7) .032(4) Uiso d . 1 . . H
H2 .0281(16) .5242(19) .4482(6) .023(4) Uiso d . 1 . . H
H3 -.1733(16) .5309(18) .3848(6) .022(4) Uiso d . 1 . . H
H4A -.139(2) .738(2) .3165(7) .034(5) Uiso d . 1 . . H
H4B -.0687(17) .5723(19) .3058(6) .024(4) Uiso d . 1 . . H
H12 .4321(19) .630(2) .3439(7) .034(4) Uiso d . 1 . . H
H13 .575(2) .518(2) .2855(7) .047(5) Uiso d . 1 . . H
H14 .4838(18) .488(2) .1992(6) .030(4) Uiso d . 1 . . H
H15 .2460(19) .563(2) .1731(7) .035(4) Uiso d . 1 . . H
H16 .096(2) .662(2) .2319(7) .038(5) Uiso d . 1 . . H
H22 .0151(18) .996(2) .3943(6) .028(4) Uiso d . 1 . . H
H23 .015(2) 1.266(2) .3905(7) .035(5) Uiso d . 1 . . H
H24 .1464(19) 1.394(2) .3307(7) .038(5) Uiso d . 1 . . H
H25 .2742(19) 1.2443(19) .2754(7) .031(4) Uiso d . 1 . . H
H26 .2602(18) .9671(19) .2775(6) .028(4) Uiso d . 1 . . H
H32 -.1190(18) 1.044(2) .4780(6) .030(4) Uiso d . 1 . . H
H33 -.2565(18) 1.2705(19) .4593(6) .025(4) Uiso d . 1 . . H
H35 -.610(2) 1.008(2) .4167(7) .042(5) Uiso d . 1 . . H
H36 -.476(2) .774(2) .4309(7) .034(5) Uiso d . 1 . . H

loop_
_atom_site_aniso_label
_atom_site_aniso_U_11
_atom_site_aniso_U_22
_atom_site_aniso_U_33
_atom_site_aniso_U_12
_atom_site_aniso_U_13
_atom_site_aniso_U_23
S1 .02066(11) .01363(10) .01537(10) .00007(7) .00708(7) .00102(7)
Si1 .01555(11) .01197(11) .01277(11) .00153(8) .00341(8) .00025(7)
O1 .0286(4) .0230(4) .0142(3) .0054(3) .0038(3) .0017(2)
O2 .0306(4) .0162(3) .0315(4) -.0050(3) .0163(3) .0003(3)
N1 .0176(3) .0128(3) .0140(3) .0003(2) .0047(2) .0000(2)
C1 .0177(4) .0169(4) .0153(4) .0040(3) .0023(3) .0011(3)
C2 .0212(4) .0121(3) .0150(3) .0027(3) .0048(3) .0019(3)
C3 .0199(4) .0140(4) .0163(4) -.0022(3) .0054(3) -.0021(3)
C4 .0182(4) .0186(4) .0135(3) -.0006(3) .0026(3) -.0016(3)
C11 .0178(4) .0150(4) .0169(4) .0008(3) .0055(3) -.0005(3)
C12 .0194(4) .0336(6) .0198(4) .0040(4) .0049(3) -.0019(4)
C13 .0193(4) .0525(8) .0273(5) .0086(5) .0072(4) -.0055(5)
C14 .0232(5) .0420(7) .0266(5) .0016(4) .0117(4) -.0097(5)
C15 .0232(5) .0413(6) .0200(4) -.0005(4) .0070(3) -.0092(4)
C16 .0195(4) .0319(5) .0178(4) .0031(4) .0048(3) -.0039(4)
C21 .0180(4) .0130(3) .0142(3) -.0002(3) .0024(3) .0007(3)
C22 .0269(4) .0131(4) .0156(4) .0011(3) .0057(3) .0002(3)
C23 .0347(5) .0136(4) .0179(4) .0014(4) .0049(4) -.0019(3)
C24 .0347(5) .0135(4) .0197(4) -.0044(4) .0006(4) .0006(3)
C25 .0259(4) .0172(4) .0192(4) -.0054(3) .0026(3) .0029(3)
C26 .0189(4) .0171(4) .0172(4) -.0015(3) .0044(3) .0014(3)
C31 .0170(4) .0157(4) .0160(4) .0000(3) .0046(3) -.0018(3)
C32 .0155(4) .0166(4) .0217(4) .0004(3) .0015(3) -.0009(3)
C33 .0200(4) .0167(4) .0222(4) .0015(3) .0020(3) -.0003(3)
C34 .0203(4) .0241(5) .0207(4) .0053(4) .0011(3) -.0003(3)
C35 .0173(4) .0290(5) .0287(5) .0005(4) -.0025(3) -.0031(4)
C36 .0189(4) .0229(5) .0244(4) -.0030(3) .0019(3) -.0051(4)
C37 .0278(5) .0297(6) .0393(6) .0118(5) -.0018(5) .0036(5)

loop_
_atom_type_symbol
_atom_type_description
_atom_type_scat_dispersion_real
_atom_type_scat_dispersion_imag
_atom_type_scat_source
C C .0033 .0016 'International Tables Vol C Tables 4.2.6.8 and 6.1.1.4'
H H 0 0 'International Tables Vol C Tables 4.2.6.8 and 6.1.1.4'
N N .0061 .0033 'International Tables Vol C Tables 4.2.6.8 and 6.1.1.4'
O O .0106 .006 'International Tables Vol C Tables 4.2.6.8 and 6.1.1.4'
S S .1246 .1234 'International Tables Vol C Tables 4.2.6.8 and 6.1.1.4'
Si Si .0817 .0704 'International Tables Vol C Tables 4.2.6.8 and 6.1.1.4'

loop_
_geom_angle_atom_site_label_1
_geom_angle_atom_site_label_2
_geom_angle_atom_site_label_3
_geom_angle
_geom_angle_publ_flag
O1 S1 O2 118.31(5) ?
O1 S1 N1 105.65(5) yes
O2 S1 N1 111.86(4) yes
O1 S1 C31 108.83(5) ?
O2 S1 C31 109.40(5) ?
N1 S1 C31 101.40(4) ?
C11 Si1 C1 111.88(4) ?
C21 Si1 C1 113.80(4) ?
C11 Si1 C4 112.63(4) ?
C21 Si1 C4 112.64(4) ?
C21 Si1 C11 108.92(4) ?
C1 Si1 C4 96.65(4) yes
C3 N1 C2 60.18(6) ?
C2 N1 S1 115.30(6) yes
C3 N1 S1 119.20(6) yes
C2 C1 Si1 104.51(6) yes
C2 C1 H1A 108.3(10) ?
Si1 C1 H1A 112.6(9) ?
C2 C1 H1B 110.1(11) ?
Si1 C1 H1B 114.5(10) ?
H1A C1 H1B 106.6(13) ?
N1 C2 C3 59.78(6) ?
N1 C2 C1 112.20(7) ?
C1 C2 C3 116.44(8) yes
N1 C2 H2 114.2(9) ?
C3 C2 H2 116.1(9) ?
C1 C2 H2 122.0(9) ?
N1 C3 C2 60.04(6) ?
N1 C3 C4 113.02(8) ?
C2 C3 C4 116.04(8) yes
N1 C3 H3 114.9(9) ?
C2 C3 H3 117.5(9) ?
C4 C3 H3 120.5(9) ?
C3 C4 Si1 104.67(6) yes
C3 C4 H4A 109.7(11) ?
Si1 C4 H4A 114.8(10) ?
C3 C4 H4B 109.7(9) ?
Si1 C4 H4B 109.7(9) ?
H4A C4 H4B 108.1(14) ?
C16 C11 C12 117.76(9) ?
C16 C11 Si1 121.06(7) ?
C12 C11 Si1 121.18(7) ?
C13 C12 C11 121.17(10) ?
C13 C12 H12 118.9(10) ?
C11 C12 H12 119.9(10) ?
C14 C13 C12 120.00(11) ?
C14 C13 H13 120.1(12) ?
C12 C13 H13 119.7(12) ?
C15 C14 C13 119.77(10) ?
C15 C14 H14 120.7(10) ?
C13 C14 H14 119.5(10) ?
C14 C15 C16 119.91(10) ?
C14 C15 H15 118.2(11) ?
C16 C15 H15 121.9(11) ?
C15 C16 C11 121.38(10) ?
C15 C16 H16 120.5(11) ?
C11 C16 H16 118.1(11) ?
C26 C21 C22 117.95(9) ?
C26 C21 Si1 121.09(7) ?
C22 C21 Si1 120.96(7) ?
C23 C22 C21 121.03(9) ?
C23 C22 H22 120.5(11) ?
C21 C22 H22 118.5(11) ?
C22 C23 C24 119.89(10) ?
C22 C23 H23 119.3(11) ?
C24 C23 H23 120.8(11) ?
C25 C24 C23 120.18(10) ?
C25 C24 H24 119.3(11) ?
C23 C24 H24 120.5(11) ?
C24 C25 C26 119.68(9) ?
C24 C25 H25 120.4(10) ?
C26 C25 H25 119.9(10) ?
C25 C26 C21 121.25(9) ?
C25 C26 H26 120.6(10) ?
C21 C26 H26 118.1(10) ?
C32 C31 C36 120.94(9) ?
C32 C31 S1 118.66(7) ?
C36 C31 S1 120.40(8) ?
C33 C32 C31 119.38(9) ?
C33 C32 H32 119.9(11) ?
C31 C32 H32 120.7(10) ?
C32 C33 C34 120.73(10) ?
C32 C33 H33 119.8(10) ?
C34 C33 H33 119.5(10) ?
C35 C34 C33 118.82(10) ?
C35 C34 C37 121.01(10) ?
C33 C34 C37 120.17(11) ?
C36 C35 C34 121.20(10) ?
C36 C35 H35 120.4(12) ?
C34 C35 H35 118.4(12) ?
C35 C36 C31 118.92(10) ?
C35 C36 H36 120.6(10) ?
C31 C36 H36 120.5(10) ?
C34 C37 H37A 109.5 ?
C34 C37 H37B 109.5 ?
H37A C37 H37B 109.5 ?
C34 C37 H37C 109.5 ?
H37A C37 H37C 109.5 ?
H37B C37 H37C 109.5 ?

loop_
_geom_bond_atom_site_label_1
_geom_bond_atom_site_label_2
_geom_bond_site_symmetry_2
_geom_bond_distance
_geom_bond_publ_flag
S1 O1 . 1.4399(8) yes
S1 O2 . 1.4413(8) yes
S1 N1 . 1.6597(8) yes
S1 C31 . 1.7561(10) ?
Si1 C11 . 1.8756(9) yes
Si1 C21 . 1.8682(10) yes
Si1 C1 . 1.9004(10) yes
Si1 C4 . 1.8991(10) yes
N1 C2 . 1.4958(12) yes
N1 C3 . 1.4918(12) yes
C1 C2 . 1.5153(13) yes
C1 H1A . .965(16) ?
C1 H1B . .971(18) ?
C2 C3 . 1.4979(14) yes
C2 H2 . .962(16) ?
C3 C4 . 1.5153(13) yes
C3 H3 . .978(16) ?
C4 H4A . 1.000(18) ?
C4 H4B . .983(16) ?
C11 C16 . 1.3982(14) ?
C11 C12 . 1.3993(14) ?
C12 C13 . 1.3934(15) ?
C12 H12 . .991(18) ?
C13 C14 . 1.3916(18) ?
C13 H13 . .97(2) ?
C14 C15 . 1.3859(17) ?
C14 H14 . .986(17) ?
C15 C16 . 1.3946(14) ?
C15 H15 . .936(18) ?
C16 H16 . .944(18) ?
C21 C26 . 1.4024(13) ?
C21 C22 . 1.4043(13) ?
C22 C23 . 1.3910(14) ?
C22 H22 . .924(17) ?
C23 C24 . 1.3924(15) ?
C23 H23 . .954(19) ?
C24 C25 . 1.3889(16) ?
C24 H24 . .98(2) ?
C25 C26 . 1.3935(14) ?
C25 H25 . .986(18) ?
C26 H26 . .994(17) ?
C31 C32 . 1.3938(13) ?
C31 C36 . 1.3941(14) ?
C32 C33 . 1.3895(14) ?
C32 H32 . .965(17) ?
C33 C34 . 1.4008(15) ?
C33 H33 . .966(16) ?
C34 C35 . 1.3959(17) ?
C34 C37 . 1.5058(16) ?
C35 C36 . 1.3916(16) ?
C35 H35 . .937(19) ?
C36 H36 . .998(18) ?
C37 H37A . .98 ?
C37 H37B . .98 ?
C37 H37C . .98 ?

loop_
_geom_hbond_atom_site_label_D
_geom_hbond_atom_site_label_H
_geom_hbond_atom_site_label_A
_geom_hbond_site_symmetry_A
_geom_hbond_distance_DH
_geom_hbond_distance_HA
_geom_hbond_distance_DA
_geom_hbond_angle_DHA
C22 H22 N1 1_555 .92(2) 2.59(2) 3.3760(10) 143.0(10)
C2 H2 O1 3_566 .96(2) 2.59(2) 3.4570(10) 151.0(10)
C32 H32 O1 3_576 .97(2) 2.57(2) 3.3480(10) 138.0(10)

loop_
_geom_torsion_atom_site_label_1
_geom_torsion_atom_site_label_2
_geom_torsion_atom_site_label_3
_geom_torsion_atom_site_label_4
_geom_torsion
_geom_torsion_publ_flag
O1 S1 N1 C3 133.46(7) ?
O2 S1 N1 C3 3.43(9) ?
C31 S1 N1 C3 -113.06(7) ?
O1 S1 N1 C2 64.92(7) ?
O2 S1 N1 C2 -65.10(8) ?
C31 S1 N1 C2 178.41(7) ?
C21 Si1 C1 C2 107.11(7) ?
C11 Si1 C1 C2 -128.91(6) ?
C4 Si1 C1 C2 -11.25(7) yes
S1 N1 C2 C3 110.55(7) ?
C3 N1 C2 C1 108.60(9) ?
S1 N1 C2 C1 -140.85(7) ?
Si1 C1 C2 N1 -58.53(8) ?
Si1 C1 C2 C3 7.62(9) yes
S1 N1 C3 C2 -104.12(7) ?
C2 N1 C3 C4 -107.79(9) ?
S1 N1 C3 C4 148.09(7) ?
C1 C2 C3 N1 -101.46(9) ?
N1 C2 C3 C4 102.76(9) ?
C1 C2 C3 C4 1.30(12) yes
N1 C3 C4 Si1 57.16(9) ?
C2 C3 C4 Si1 -9.49(10) yes
C21 Si1 C4 C3 -107.35(7) ?
C11 Si1 C4 C3 128.98(6) ?
C1 Si1 C4 C3 11.92(7) yes
C21 Si1 C11 C16 -86.14(9) ?
C4 Si1 C11 C16 39.57(10) ?
C1 Si1 C11 C16 147.18(9) ?
C21 Si1 C11 C12 93.70(9) ?
C4 Si1 C11 C12 -140.59(9) ?
C1 Si1 C11 C12 -32.98(10) ?
C16 C11 C12 C13 -.33(18) ?
Si1 C11 C12 C13 179.83(11) ?
C11 C12 C13 C14 .7(2) ?
C12 C13 C14 C15 -.4(2) ?
C13 C14 C15 C16 -.2(2) ?
C14 C15 C16 C11 .5(2) ?
C12 C11 C16 C15 -.26(17) ?
Si1 C11 C16 C15 179.58(10) ?
C11 Si1 C21 C26 4.90(9) ?
C4 Si1 C21 C26 -120.80(8) ?
C1 Si1 C21 C26 130.47(8) ?
C11 Si1 C21 C22 -175.58(8) ?
C4 Si1 C21 C22 58.72(9) ?
C1 Si1 C21 C22 -50.01(9) ?
C26 C21 C22 C23 1.02(15) ?
Si1 C21 C22 C23 -178.51(8) ?
C21 C22 C23 C24 -1.31(17) ?
C22 C23 C24 C25 .11(17) ?
C23 C24 C25 C26 1.35(17) ?
C24 C25 C26 C21 -1.64(16) ?
C22 C21 C26 C25 .46(14) ?
Si1 C21 C26 C25 179.99(8) ?
O1 S1 C31 C32 38.38(9) ?
O2 S1 C31 C32 169.02(7) ?
N1 S1 C31 C32 -72.70(8) ?
O1 S1 C31 C36 -141.19(8) ?
O2 S1 C31 C36 -10.55(10) ?
N1 S1 C31 C36 107.73(8) ?
C36 C31 C32 C33 -.42(15) ?
S1 C31 C32 C33 -179.99(8) ?
C31 C32 C33 C34 .15(15) ?
C32 C33 C34 C35 .29(16) ?
C32 C33 C34 C37 179.90(10) ?
C33 C34 C35 C36 -.47(17) ?
C37 C34 C35 C36 179.93(11) ?
C34 C35 C36 C31 .20(17) ?
C32 C31 C36 C35 .25(15) ?
S1 C31 C36 C35 179.81(8) ?

loop_
_cod_related_entry_id
_cod_related_entry_database
_cod_related_entry_code
1 ChemSpider 21107288
